data_4078216
loop_
_publ_author_name
'Safa, Muhieddine'
'Jennings, Michael C.'
'Puddephatt, Richard J.'

_publ_section_title
;
 Reactivity of a Dimethylplatinum(II) Complex with the
 Bis(2-pyridyl)dimethylsilane Ligand: Easy Silicon--Carbon Bond Activation
;
_journal_issue 9
_journal_name_full Organometallics
_journal_page_first 3539
_journal_paper_doi 10.1021/om3000136
_journal_volume 31
_journal_year 2012
_chemical_formula_moiety 'C13 H14 Br3 N2 Pt Si, C14 H14 Br2 N2 Pt Si'
_chemical_formula_sum 'C13.1 H14 Br2.9 N2 Pt Si'
_chemical_formula_weight 654.38
_chemical_name_systematic
; 
 ? 
;
_space_group_IT_number 14
_symmetry_cell_setting monoclinic
_symmetry_space_group_name_Hall '-P 2ybc'
_symmetry_space_group_name_H-M 'P 1 21/c 1'
_atom_sites_solution_hydrogens geom
_atom_sites_solution_primary direct
_atom_sites_solution_secondary difmap
_audit_creation_method SHELXL-97
_cell_angle_alpha 90.00
_cell_angle_beta 111.19(3)
_cell_angle_gamma 90.00
_cell_formula_units_Z 8
_cell_length_a 14.360(3)
_cell_length_b 15.182(3)
_cell_length_c 17.020(3)
_cell_measurement_reflns_used 104996
_cell_measurement_temperature 150(2)
_cell_measurement_theta_max 27.48
_cell_measurement_theta_min 2.04
_cell_volume 3459.7(14)
_computing_cell_refinement 'DENZO-SMN (Otwinowski & Minor, 1997)'
_computing_data_collection 'COLLECT (Nonius, 1997-2001)'
_computing_data_reduction DENZO-SMN
_computing_molecular_graphics 'SHELXTL/PC (Sheldrick, 2001)'
_computing_publication_material SHELXTL/PC
_computing_structure_refinement 'SHELXL-97 (Sheldrick, 1997)'
_computing_structure_solution 'SHELXS-97 (Sheldrick, 1997)'
_diffrn_ambient_temperature 150(2)
_diffrn_measured_fraction_theta_full 0.999
_diffrn_measured_fraction_theta_max 0.999
_diffrn_measurement_device_type 'Nonius Kappa-CCD'
_diffrn_measurement_method '\f scans, and \w scans with \k offsets'
_diffrn_radiation_monochromator graphite
_diffrn_radiation_source 'fine-focus sealed tube'
_diffrn_radiation_type MoK\a
_diffrn_radiation_wavelength 0.71073
_diffrn_reflns_av_R_equivalents 0.152
_diffrn_reflns_av_sigmaI/netI 0.1101
_diffrn_reflns_limit_h_max 17
_diffrn_reflns_limit_h_min -17
_diffrn_reflns_limit_k_max 14
_diffrn_reflns_limit_k_min -18
_diffrn_reflns_limit_l_max 20
_diffrn_reflns_limit_l_min -20
_diffrn_reflns_number 37359
_diffrn_reflns_theta_full 25.03
_diffrn_reflns_theta_max 25.03
_diffrn_reflns_theta_min 2.57
_diffrn_standards_number 0
_exptl_absorpt_coefficient_mu 14.871
_exptl_absorpt_correction_T_max 0.5235
_exptl_absorpt_correction_T_min 0.1186
_exptl_absorpt_correction_type multi-scan
_exptl_absorpt_process_details 'DENZO-SMN (Otwinowski & Minor, 1997)'
_exptl_crystal_colour yellow
_exptl_crystal_density_diffrn 2.513
_exptl_crystal_density_method 'not measured'
_exptl_crystal_description plate
_exptl_crystal_F_000 2401
_exptl_crystal_size_max 0.25
_exptl_crystal_size_mid 0.13
_exptl_crystal_size_min 0.05
_refine_diff_density_max 2.660
_refine_diff_density_min -2.785
_refine_diff_density_rms 0.361
_refine_ls_extinction_method none
_refine_ls_goodness_of_fit_ref 1.034
_refine_ls_hydrogen_treatment constr
_refine_ls_matrix_type full
_refine_ls_number_parameters 377
_refine_ls_number_reflns 6094
_refine_ls_number_restraints 8
_refine_ls_restrained_S_all 1.033
_refine_ls_R_factor_all 0.1249
_refine_ls_R_factor_gt 0.0743
_refine_ls_shift/su_max 0.000
_refine_ls_shift/su_mean 0.000
_refine_ls_structure_factor_coef Fsqd
_refine_ls_weighting_details 'calc w=1/[\s^2^(Fo^2^)+(0.1285P)^2^+0.0155P] where P=(Fo^2^+2Fc^2^)/3'
_refine_ls_weighting_scheme calc
_refine_ls_wR_factor_gt 0.1957
_refine_ls_wR_factor_ref 0.2207
_reflns_number_gt 3847
_reflns_number_total 6094
_reflns_threshold_expression I>2\s(I)
_cod_data_source_file om3000136_si_001.cif
_cod_data_source_block complex_2
_cod_depositor_comments
;
The following automatic conversions were performed:

'_symmetry_cell_setting' value 'Monoclinic' changed to 'monoclinic'
according to /home/saulius/struct/CIF-dictionaries/cif_core.dic
dictionary named 'cif_core.dic' version 2.4.1 from 2010-06-29.

Automatic conversion script
Id: cif_fix_values 1715 2011-07-08 13:25:40Z adriana 
;
_cod_original_cell_volume 3459.6(12)
_cod_original_sg_symbol_H-M 'P 21/c'
_cod_original_formula_sum 'C13.10 H14 Br2.90 N2 Pt1 Si1'
_cod_database_code 4078216

loop_
_symmetry_equiv_pos_as_xyz
'x, y, z'
'-x, y+1/2, -z+1/2'
'-x, -y, -z'
'x, -y-1/2, z-1/2'

loop_
_atom_site_label
_atom_site_type_symbol
_atom_site_fract_x
_atom_site_fract_y
_atom_site_fract_z
_atom_site_U_iso_or_equiv
_atom_site_adp_type
_atom_site_occupancy
_atom_site_symmetry_multiplicity
_atom_site_calc_flag
_atom_site_refinement_flags
Pt1 Pt 0.89071(5) 0.71931(5) 0.12252(4) 0.0300(3) Uani 1 1 d D
Br11 Br 0.7410(11) 0.6371(14) 0.0537(19) 0.041(4) Uani 0.15 1 d PD
C1 C 0.7517(17) 0.663(3) 0.064(4) 0.041(4) Uani 0.85 1 d PD
Br12 Br 0.78956(19) 0.85355(15) 0.0945(2) 0.0362(7) Uani 0.85 1 d PD
C2 C 0.787(11) 0.820(9) 0.098(13) 0.036 Uiso 0.15 1 d PD
Br13 Br 0.91405(15) 0.73930(14) -0.01233(12) 0.0403(5) Uani 1 1 d .
Br14 Br 0.85910(14) 0.69715(15) 0.25360(12) 0.0382(5) Uani 1 1 d .
N11 N 1.0278(12) 0.7976(10) 0.1897(9) 0.032(4) Uani 1 1 d .
C12 C 1.0344(15) 0.8701(19) 0.1581(12) 0.057(7) Uani 1 1 d .
H12A H 0.9882 0.8822 0.1031 0.068 Uiso 1 1 calc R
C13 C 1.1076(16) 0.9376(18) 0.1991(15) 0.058(7) Uani 1 1 d .
H13A H 1.1101 0.9919 0.1721 0.069 Uiso 1 1 calc R
C14 C 1.1689(15) 0.9198(17) 0.2738(15) 0.053(6) Uani 1 1 d .
H14A H 1.2152 0.9632 0.3051 0.064 Uiso 1 1 calc R
C15 C 1.1676(13) 0.8373(16) 0.3091(12) 0.043(6) Uani 1 1 d .
H15A H 1.2137 0.8237 0.3639 0.051 Uiso 1 1 calc R
C16 C 1.0962(13) 0.7731(14) 0.2621(11) 0.035(5) Uani 1 1 d .
Si17 Si 1.1123(4) 0.6565(4) 0.3044(3) 0.0384(14) Uani 1 1 d .
C18 C 1.0875(16) 0.6311(17) 0.4055(11) 0.059(7) Uani 1 1 d .
H18A H 1.0930 0.5675 0.4160 0.088 Uiso 1 1 calc R
H18B H 1.0202 0.6509 0.3991 0.088 Uiso 1 1 calc R
H18C H 1.1367 0.6619 0.4531 0.088 Uiso 1 1 calc R
C19 C 1.2488(14) 0.6279(15) 0.3332(13) 0.050(6) Uani 1 1 d .
H19A H 1.2631 0.6187 0.2817 0.075 Uiso 1 1 calc R
H19B H 1.2639 0.5740 0.3671 0.075 Uiso 1 1 calc R
H19C H 1.2901 0.6763 0.3658 0.075 Uiso 1 1 calc R
C20 C 1.0432(14) 0.5771(17) 0.2139(12) 0.048(6) Uani 1 1 d .
C21 C 1.0783(16) 0.4936(14) 0.2245(13) 0.044(5) Uani 1 1 d .
H21A H 1.1269 0.4776 0.2774 0.053 Uiso 1 1 calc R
C22 C 1.0463(14) 0.4297(15) 0.1609(12) 0.039(5) Uani 1 1 d .
H22A H 1.0738 0.3720 0.1686 0.047 Uiso 1 1 calc R
C23 C 0.9735(14) 0.4548(15) 0.0873(11) 0.038(5) Uani 1 1 d .
H23A H 0.9482 0.4148 0.0416 0.045 Uiso 1 1 calc R
C24 C 0.9368(13) 0.5418(14) 0.0808(11) 0.033(5) Uani 1 1 d .
H24A H 0.8866 0.5597 0.0293 0.040 Uiso 1 1 calc R
N25 N 0.9687(10) 0.5994(11) 0.1426(8) 0.031(4) Uani 1 1 d .
Pt2 Pt 0.38153(6) 0.64684(6) 0.12783(5) 0.0390(3) Uani 1 1 d D
Br21 Br 0.3434(11) 0.5576(7) 0.0029(6) 0.0355(18) Uani 0.30 1 d PD
C3 C 0.349(6) 0.579(4) 0.016(2) 0.0355(18) Uani 0.70 1 d PD
Br22 Br 0.3790(3) 0.7731(3) 0.0402(3) 0.0346(11) Uani 0.50 1 d PD
C4 C 0.403(4) 0.753(3) 0.060(3) 0.0346(11) Uani 0.50 1 d PD
Br23 Br 0.55410(17) 0.62331(19) 0.14688(16) 0.0635(7) Uani 1 1 d .
Br24 Br 0.20266(15) 0.67555(16) 0.09971(14) 0.0492(6) Uani 1 1 d .
N31 N 0.4262(14) 0.7311(13) 0.2426(11) 0.048(5) Uani 1 1 d .
C32 C 0.3837(17) 0.808(2) 0.2382(16) 0.077(9) Uani 1 1 d .
H32A H 0.3264 0.8192 0.1894 0.092 Uiso 1 1 calc R
C33 C 0.413(2) 0.8738(18) 0.2963(18) 0.073(9) Uani 1 1 d .
H33A H 0.3851 0.9312 0.2881 0.088 Uiso 1 1 calc R
C34 C 0.4918(19) 0.846(3) 0.3710(17) 0.098(14) Uani 1 1 d .
H34A H 0.5143 0.8844 0.4180 0.118 Uiso 1 1 calc R
C35 C 0.5335(17) 0.769(2) 0.3767(16) 0.069(9) Uani 1 1 d .
H35A H 0.5891 0.7547 0.4259 0.082 Uiso 1 1 calc R
C36 C 0.4994(15) 0.7091(18) 0.3141(13) 0.053(7) Uani 1 1 d .
Si37 Si 0.5437(5) 0.5961(6) 0.3428(4) 0.066(2) Uani 1 1 d .
C38 C 0.5370(18) 0.587(2) 0.4524(15) 0.086(10) Uani 1 1 d .
H38A H 0.5364 0.6462 0.4753 0.129 Uiso 1 1 calc R
H38B H 0.5953 0.5546 0.4895 0.129 Uiso 1 1 calc R
H38C H 0.4759 0.5558 0.4488 0.129 Uiso 1 1 calc R
C39 C 0.6805(16) 0.572(2) 0.3559(16) 0.078(9) Uani 1 1 d .
H39A H 0.6835 0.5548 0.3015 0.117 Uiso 1 1 calc R
H39B H 0.7067 0.5247 0.3968 0.117 Uiso 1 1 calc R
H39C H 0.7207 0.6256 0.3760 0.117 Uiso 1 1 calc R
C40 C 0.4492(13) 0.5108(16) 0.2756(12) 0.046(6) Uani 1 1 d .
C41 C 0.4447(19) 0.4352(16) 0.3134(14) 0.056(6) Uani 1 1 d .
H41A H 0.4930 0.4236 0.3677 0.067 Uiso 1 1 calc R
C42 C 0.3742(18) 0.3748(16) 0.2773(15) 0.057(6) Uani 1 1 d .
H42A H 0.3734 0.3202 0.3043 0.069 Uiso 1 1 calc R
C43 C 0.2989(15) 0.3952(13) 0.1956(14) 0.045(6) Uani 1 1 d .
H43A H 0.2480 0.3539 0.1676 0.054 Uiso 1 1 calc R
C44 C 0.3027(14) 0.4719(14) 0.1611(13) 0.039(5) Uani 1 1 d .
H44A H 0.2514 0.4864 0.1091 0.047 Uiso 1 1 calc R
N45 N 0.3777(11) 0.5319(12) 0.1969(10) 0.045(5) Uani 1 1 d .

loop_
_atom_site_aniso_label
_atom_site_aniso_U_11
_atom_site_aniso_U_22
_atom_site_aniso_U_33
_atom_site_aniso_U_23
_atom_site_aniso_U_13
_atom_site_aniso_U_12
Pt1 0.0240(4) 0.0377(5) 0.0278(4) -0.0024(3) 0.0088(3) 0.0009(3)
Br11 0.047(6) 0.025(15) 0.042(10) -0.021(9) 0.004(6) -0.026(6)
C1 0.047(6) 0.025(15) 0.042(10) -0.021(9) 0.004(6) -0.026(6)
Br12 0.0298(12) 0.0387(17) 0.0376(13) 0.0008(15) 0.0093(10) 0.0101(13)
Br13 0.0432(12) 0.0481(14) 0.0320(11) 0.0012(9) 0.0164(9) 0.0021(10)
Br14 0.0349(11) 0.0503(14) 0.0330(11) -0.0009(9) 0.0165(9) 0.0019(10)
N11 0.049(10) 0.014(9) 0.026(9) 0.011(7) 0.006(8) 0.000(8)
C12 0.030(12) 0.11(2) 0.021(11) -0.017(13) -0.001(9) 0.015(14)
C13 0.033(12) 0.08(2) 0.058(16) 0.002(14) 0.019(12) 0.003(13)
C14 0.026(12) 0.056(17) 0.073(17) -0.022(14) 0.012(12) 0.009(12)
C15 0.016(10) 0.074(18) 0.031(11) -0.028(11) -0.001(8) 0.005(11)
C16 0.023(10) 0.057(14) 0.029(11) -0.013(10) 0.015(9) -0.021(10)
Si17 0.026(3) 0.053(4) 0.034(3) -0.008(3) 0.009(2) 0.004(3)
C18 0.054(14) 0.11(2) 0.006(9) -0.018(11) 0.007(10) -0.037(15)
C19 0.030(12) 0.051(15) 0.058(15) 0.000(12) 0.004(11) 0.002(11)
C20 0.028(11) 0.09(2) 0.028(11) 0.028(12) 0.019(9) -0.007(12)
C21 0.047(13) 0.036(14) 0.046(13) 0.021(11) 0.013(11) 0.012(11)
C22 0.042(12) 0.048(14) 0.036(12) -0.001(10) 0.026(10) -0.013(11)
C23 0.035(11) 0.058(15) 0.021(10) 0.000(9) 0.012(9) -0.006(11)
C24 0.017(9) 0.052(14) 0.027(10) 0.007(10) 0.002(8) 0.004(10)
N25 0.026(8) 0.050(11) 0.018(8) -0.012(7) 0.010(7) -0.001(8)
Pt2 0.0398(5) 0.0461(6) 0.0280(5) -0.0001(4) 0.0086(4) -0.0065(4)
Br21 0.052(4) 0.029(7) 0.018(4) -0.014(3) 0.004(4) -0.015(5)
C3 0.052(4) 0.029(7) 0.018(4) -0.014(3) 0.004(4) -0.015(5)
Br22 0.051(3) 0.026(3) 0.020(3) 0.0081(15) 0.005(2) -0.007(2)
C4 0.051(3) 0.026(3) 0.020(3) 0.0081(15) 0.005(2) -0.007(2)
Br23 0.0464(14) 0.083(2) 0.0662(16) 0.0021(14) 0.0266(13) -0.0015(14)
Br24 0.0320(11) 0.0557(15) 0.0471(13) -0.0019(11) -0.0012(10) 0.0019(11)
N31 0.046(12) 0.043(12) 0.057(13) -0.006(10) 0.021(10) -0.012(10)
C32 0.033(14) 0.14(3) 0.061(18) -0.005(19) 0.021(13) -0.012(17)
C33 0.10(2) 0.056(17) 0.09(2) -0.050(16) 0.065(19) -0.047(17)
C34 0.042(16) 0.22(4) 0.058(18) -0.06(2) 0.044(15) -0.06(2)
C35 0.029(13) 0.11(2) 0.076(19) -0.071(18) 0.030(13) -0.035(15)
C36 0.034(12) 0.09(2) 0.028(12) -0.008(12) 0.005(10) -0.015(13)
Si37 0.037(4) 0.100(7) 0.051(4) -0.004(4) 0.006(3) 0.002(4)
C38 0.046(15) 0.15(3) 0.052(16) 0.019(18) 0.011(13) -0.008(18)
C39 0.041(14) 0.10(2) 0.078(19) -0.025(18) 0.007(13) -0.015(15)
C40 0.015(10) 0.079(18) 0.031(11) -0.003(12) -0.006(9) 0.011(11)
C41 0.076(18) 0.055(17) 0.033(12) 0.016(12) 0.015(12) 0.012(14)
C42 0.063(16) 0.038(14) 0.061(16) 0.009(12) 0.010(13) -0.004(13)
C43 0.031(11) 0.014(11) 0.085(17) -0.010(11) 0.017(12) 0.013(9)
C44 0.024(10) 0.042(14) 0.047(13) 0.001(10) 0.008(9) -0.013(10)
N45 0.034(10) 0.055(12) 0.045(11) 0.015(9) 0.012(8) -0.010(9)

loop_
_atom_type_symbol
_atom_type_description
_atom_type_scat_dispersion_real
_atom_type_scat_dispersion_imag
_atom_type_scat_source
C C 0.0033 0.0016 'International Tables Vol C Tables 4.2.6.8 and 6.1.1.4'
H H 0.0000 0.0000 'International Tables Vol C Tables 4.2.6.8 and 6.1.1.4'
N N 0.0061 0.0033 'International Tables Vol C Tables 4.2.6.8 and 6.1.1.4'
Si Si 0.0817 0.0704 'International Tables Vol C Tables 4.2.6.8 and 6.1.1.4'
Br Br -0.2901 2.4595 'International Tables Vol C Tables 4.2.6.8 and 6.1.1.4'
Pt Pt -1.7033 8.3905 'International Tables Vol C Tables 4.2.6.8 and 6.1.1.4'

loop_
_geom_angle_atom_site_label_1
_geom_angle_atom_site_label_2
_geom_angle_atom_site_label_3
_geom_angle
C1 Pt1 C2 73(6)
C1 Pt1 N25 94.9(14)
C2 Pt1 N25 167(5)
C1 Pt1 N11 171.0(13)
C2 Pt1 N11 99(5)
N25 Pt1 N11 93.4(6)
C1 Pt1 Br11 7.5(17)
C2 Pt1 Br11 80(5)
N25 Pt1 Br11 87.7(7)
N11 Pt1 Br11 178.0(8)
C1 Pt1 Br12 81.3(14)
C2 Pt1 Br12 9(5)
N25 Pt1 Br12 176.2(4)
N11 Pt1 Br12 90.4(4)
Br11 Pt1 Br12 88.5(6)
C1 Pt1 Br14 85.1(18)
C2 Pt1 Br14 86(6)
N25 Pt1 Br14 89.8(4)
N11 Pt1 Br14 91.5(4)
Br11 Pt1 Br14 86.8(8)
Br12 Pt1 Br14 89.99(9)
C1 Pt1 Br13 92.2(18)
C2 Pt1 Br13 93(6)
N25 Pt1 Br13 90.8(4)
N11 Pt1 Br13 91.1(4)
Br11 Pt1 Br13 90.5(8)
Br12 Pt1 Br13 89.23(9)
Br14 Pt1 Br13 177.26(7)
C2 Br12 Pt1 39(10)
Br12 C2 Pt1 132(10)
C12 N11 C16 120.3(18)
C12 N11 Pt1 116.2(14)
C16 N11 Pt1 123.3(12)
N11 C12 C13 125(2)
N11 C12 H12A 117.5
C13 C12 H12A 117.5
C14 C13 C12 116(2)
C14 C13 H13A 121.8
C12 C13 H13A 121.8
C13 C14 C15 120(2)
C13 C14 H14A 119.9
C15 C14 H14A 119.9
C14 C15 C16 119.3(19)
C14 C15 H15A 120.3
C16 C15 H15A 120.3
N11 C16 C15 118.1(19)
N11 C16 Si17 124.4(14)
C15 C16 Si17 117.3(15)
C19 Si17 C16 106.6(9)
C19 Si17 C18 103.4(10)
C16 Si17 C18 119.5(10)
C19 Si17 C20 104.5(9)
C16 Si17 C20 108.9(9)
C18 Si17 C20 112.5(9)
Si17 C18 H18A 109.5
Si17 C18 H18B 109.5
H18A C18 H18B 109.5
Si17 C18 H18C 109.5
H18A C18 H18C 109.5
H18B C18 H18C 109.5
Si17 C19 H19A 109.5
Si17 C19 H19B 109.5
H19A C19 H19B 109.5
Si17 C19 H19C 109.5
H19A C19 H19C 109.5
H19B C19 H19C 109.5
N25 C20 C21 120(2)
N25 C20 Si17 125.4(18)
C21 C20 Si17 114.9(16)
C20 C21 C22 123(2)
C20 C21 H21A 118.5
C22 C21 H21A 118.5
C23 C22 C21 116(2)
C23 C22 H22A 121.8
C21 C22 H22A 121.8
C22 C23 C24 118.3(19)
C22 C23 H23A 120.8
C24 C23 H23A 120.8
N25 C24 C23 123.1(17)
N25 C24 H24A 118.5
C23 C24 H24A 118.5
C24 N25 C20 119.3(19)
C24 N25 Pt1 115.7(12)
C20 N25 Pt1 124.8(15)
C3 Pt2 C4 84(3)
C3 Pt2 N45 93.3(19)
C4 Pt2 N45 172.5(19)
C3 Pt2 N31 173.4(19)
C4 Pt2 N31 89.3(19)
N45 Pt2 N31 92.5(7)
C3 Pt2 Br23 86(2)
C4 Pt2 Br23 80.6(17)
N45 Pt2 Br23 92.0(4)
N31 Pt2 Br23 90.6(5)
C3 Pt2 Br21 4(2)
C4 Pt2 Br21 88.7(19)
N45 Pt2 Br21 89.0(6)
N31 Pt2 Br21 176.3(6)
Br23 Pt2 Br21 86.0(4)
C3 Pt2 Br22 83.1(19)
C4 Pt2 Br22 8.8(17)
N45 Pt2 Br22 176.1(5)
N31 Pt2 Br22 91.2(5)
Br23 Pt2 Br22 89.22(13)
Br21 Pt2 Br22 87.4(3)
C3 Pt2 Br24 92(2)
C4 Pt2 Br24 96.2(17)
N45 Pt2 Br24 91.1(4)
N31 Pt2 Br24 91.0(5)
Br23 Pt2 Br24 176.41(9)
Br21 Pt2 Br24 92.3(4)
Br22 Pt2 Br24 87.57(13)
C32 N31 C36 118(2)
C32 N31 Pt2 118.9(17)
C36 N31 Pt2 122.7(17)
N31 C32 C33 127(3)
N31 C32 H32A 116.7
C33 C32 H32A 116.7
C32 C33 C34 112(3)
C32 C33 H33A 124.2
C34 C33 H33A 124.2
C35 C34 C33 122(3)
C35 C34 H34A 119.0
C33 C34 H34A 119.0
C34 C35 C36 121(3)
C34 C35 H35A 119.4
C36 C35 H35A 119.4
N31 C36 C35 120(3)
N31 C36 Si37 124.1(18)
C35 C36 Si37 115(2)
C36 Si37 C38 101.1(12)
C36 Si37 C40 111.6(10)
C38 Si37 C40 105.0(11)
C36 Si37 C39 116.5(12)
C38 Si37 C39 106.4(11)
C40 Si37 C39 114.4(10)
Si37 C38 H38A 109.5
Si37 C38 H38B 109.5
H38A C38 H38B 109.5
Si37 C38 H38C 109.5
H38A C38 H38C 109.5
H38B C38 H38C 109.5
Si37 C39 H39A 109.5
Si37 C39 H39B 109.5
H39A C39 H39B 109.5
Si37 C39 H39C 109.5
H39A C39 H39C 109.5
H39B C39 H39C 109.5
C41 C40 N45 121(2)
C41 C40 Si37 116.1(16)
N45 C40 Si37 122.1(17)
C40 C41 C42 122(2)
C40 C41 H41A 119.0
C42 C41 H41A 119.0
C41 C42 C43 118(2)
C41 C42 H42A 121.0
C43 C42 H42A 121.0
C44 C43 C42 119(2)
C44 C43 H43A 120.7
C42 C43 H43A 120.7
C43 C44 N45 122.8(19)
C43 C44 H44A 118.6
N45 C44 H44A 118.6
C44 N45 C40 117.4(18)
C44 N45 Pt2 118.3(13)
C40 N45 Pt2 124.3(14)

loop_
_geom_bond_atom_site_label_1
_geom_bond_atom_site_label_2
_geom_bond_distance
Pt1 C1 2.065(10)
Pt1 C2 2.071(10)
Pt1 N25 2.100(16)
Pt1 N11 2.229(16)
Pt1 Br11 2.394(8)
Pt1 Br12 2.447(2)
Pt1 Br14 2.455(2)
Pt1 Br13 2.455(2)
Br12 C2 0.52(14)
N11 C12 1.24(3)
N11 C16 1.32(2)
C12 C13 1.45(3)
C12 H12A 0.9500
C13 C14 1.29(3)
C13 H13A 0.9500
C14 C15 1.39(3)
C14 H14A 0.9500
C15 C16 1.43(3)
C15 H15A 0.9500
C16 Si17 1.89(2)
Si17 C19 1.89(2)
Si17 C18 1.918(18)
Si17 C20 1.93(2)
C18 H18A 0.9800
C18 H18B 0.9800
C18 H18C 0.9800
C19 H19A 0.9800
C19 H19B 0.9800
C19 H19C 0.9800
C20 N25 1.34(2)
C20 C21 1.35(3)
C21 C22 1.40(3)
C21 H21A 0.9500
C22 C23 1.36(3)
C22 H22A 0.9500
C23 C24 1.41(3)
C23 H23A 0.9500
C24 N25 1.32(2)
C24 H24A 0.9500
Pt2 C3 2.069(10)
Pt2 C4 2.075(10)
Pt2 N45 2.116(16)
Pt2 N31 2.226(18)
Pt2 Br23 2.407(2)
Pt2 Br21 2.411(5)
Pt2 Br22 2.421(4)
Pt2 Br24 2.476(2)
N31 C32 1.31(3)
N31 C36 1.33(3)
C32 C33 1.36(3)
C32 H32A 0.9500
C33 C34 1.43(4)
C33 H33A 0.9500
C34 C35 1.30(4)
C34 H34A 0.9500
C35 C36 1.35(3)
C35 H35A 0.9500
C36 Si37 1.83(3)
Si37 C38 1.91(2)
Si37 C40 1.93(2)
Si37 C39 1.93(2)
C38 H38A 0.9800
C38 H38B 0.9800
C38 H38C 0.9800
C39 H39A 0.9800
C39 H39B 0.9800
C39 H39C 0.9800
C40 C41 1.33(3)
C40 N45 1.40(2)
C41 C42 1.34(3)
C41 H41A 0.9500
C42 C43 1.45(3)
C42 H42A 0.9500
C43 C44 1.31(3)
C43 H43A 0.9500
C44 N45 1.37(2)
C44 H44A 0.9500

loop_
_geom_torsion_atom_site_label_1
_geom_torsion_atom_site_label_2
_geom_torsion_atom_site_label_3
_geom_torsion_atom_site_label_4
_geom_torsion
C1 Pt1 Br12 C2 22(38)
N25 Pt1 Br12 C2 24(39)
N11 Pt1 Br12 C2 -154(38)
Br11 Pt1 Br12 C2 24(38)
Br14 Pt1 Br12 C2 -63(38)
Br13 Pt1 Br12 C2 115(38)
C1 Pt1 C2 Br12 -157(40)
N25 Pt1 C2 Br12 -173(12)
N11 Pt1 C2 Br12 26(39)
Br11 Pt1 C2 Br12 -156(39)
Br14 Pt1 C2 Br12 117(38)
Br13 Pt1 C2 Br12 -66(38)
C1 Pt1 N11 C12 -62(12)
C2 Pt1 N11 C12 -43(6)
N25 Pt1 N11 C12 140.6(15)
Br11 Pt1 N11 C12 -97(25)
Br12 Pt1 N11 C12 -39.5(15)
Br14 Pt1 N11 C12 -129.5(15)
Br13 Pt1 N11 C12 49.7(15)
C1 Pt1 N11 C16 113(12)
C2 Pt1 N11 C16 132(6)
N25 Pt1 N11 C16 -43.9(15)
Br11 Pt1 N11 C16 78(25)
Br12 Pt1 N11 C16 135.9(15)
Br14 Pt1 N11 C16 45.9(15)
Br13 Pt1 N11 C16 -134.8(15)
C16 N11 C12 C13 -7(3)
Pt1 N11 C12 C13 168.5(16)
N11 C12 C13 C14 -1(3)
C12 C13 C14 C15 4(3)
C13 C14 C15 C16 -1(3)
C12 N11 C16 C15 10(3)
Pt1 N11 C16 C15 -165.2(12)
C12 N11 C16 Si17 -165.3(15)
Pt1 N11 C16 Si17 19(2)
C14 C15 C16 N11 -6(3)
C14 C15 C16 Si17 169.5(14)
N11 C16 Si17 C19 128.9(16)
C15 C16 Si17 C19 -46.5(16)
N11 C16 Si17 C18 -114.6(16)
C15 C16 Si17 C18 70.1(16)
N11 C16 Si17 C20 16.7(18)
C15 C16 Si17 C20 -158.7(13)
C19 Si17 C20 N25 -135.4(15)
C16 Si17 C20 N25 -21.8(17)
C18 Si17 C20 N25 113.1(16)
C19 Si17 C20 C21 41.6(16)
C16 Si17 C20 C21 155.2(14)
C18 Si17 C20 C21 -69.9(17)
N25 C20 C21 C22 6(3)
Si17 C20 C21 C22 -171.5(15)
C20 C21 C22 C23 -3(3)
C21 C22 C23 C24 0(2)
C22 C23 C24 N25 -1(3)
C23 C24 N25 C20 4(3)
C23 C24 N25 Pt1 -173.0(13)
C21 C20 N25 C24 -6(3)
Si17 C20 N25 C24 170.9(13)
C21 C20 N25 Pt1 170.4(13)
Si17 C20 N25 Pt1 -13(2)
C1 Pt1 N25 C24 40(2)
C2 Pt1 N25 C24 55(27)
N11 Pt1 N25 C24 -143.9(13)
Br11 Pt1 N25 C24 37.7(15)
Br12 Pt1 N25 C24 38(6)
Br14 Pt1 N25 C24 124.6(12)
Br13 Pt1 N25 C24 -52.7(12)
C1 Pt1 N25 C20 -137(2)
C2 Pt1 N25 C20 -122(27)
N11 Pt1 N25 C20 39.6(14)
Br11 Pt1 N25 C20 -138.8(16)
Br12 Pt1 N25 C20 -139(5)
Br14 Pt1 N25 C20 -51.9(13)
Br13 Pt1 N25 C20 130.8(13)
C3 Pt2 N31 C32 71(19)
C4 Pt2 N31 C32 50(2)
N45 Pt2 N31 C32 -137.2(17)
Br23 Pt2 N31 C32 130.7(17)
Br21 Pt2 N31 C32 108(10)
Br22 Pt2 N31 C32 41.5(17)
Br24 Pt2 N31 C32 -46.1(17)
C3 Pt2 N31 C36 -104(19)
C4 Pt2 N31 C36 -125(2)
N45 Pt2 N31 C36 47.6(17)
Br23 Pt2 N31 C36 -44.5(16)
Br21 Pt2 N31 C36 -67(10)
Br22 Pt2 N31 C36 -133.7(16)
Br24 Pt2 N31 C36 138.7(16)
C36 N31 C32 C33 8(4)
Pt2 N31 C32 C33 -168(2)
N31 C32 C33 C34 -7(4)
C32 C33 C34 C35 6(3)
C33 C34 C35 C36 -5(4)
C32 N31 C36 C35 -6(3)
Pt2 N31 C36 C35 169.4(16)
C32 N31 C36 Si37 162.5(17)
Pt2 N31 C36 Si37 -22(2)
C34 C35 C36 N31 5(4)
C34 C35 C36 Si37 -164(2)
N31 C36 Si37 C38 -128.2(19)
C35 C36 Si37 C38 40.6(19)
N31 C36 Si37 C40 -17(2)
C35 C36 Si37 C40 151.8(16)
N31 C36 Si37 C39 117.0(19)
C35 C36 Si37 C39 -74.2(19)
C36 Si37 C40 C41 -147.3(17)
C38 Si37 C40 C41 -39(2)
C39 Si37 C40 C41 78(2)
C36 Si37 C40 N45 22.2(19)
C38 Si37 C40 N45 130.9(17)
C39 Si37 C40 N45 -112.8(17)
N45 C40 C41 C42 2(4)
Si37 C40 C41 C42 171.8(19)
C40 C41 C42 C43 -2(4)
C41 C42 C43 C44 -1(3)
C42 C43 C44 N45 3(3)
C43 C44 N45 C40 -3(3)
C43 C44 N45 Pt2 173.9(16)
C41 C40 N45 C44 1(3)
Si37 C40 N45 C44 -168.4(14)
C41 C40 N45 Pt2 -176.5(16)
Si37 C40 N45 Pt2 14(2)
C3 Pt2 N45 C44 -42(3)
C4 Pt2 N45 C44 -115(14)
N31 Pt2 N45 C44 140.7(15)
Br23 Pt2 N45 C44 -128.5(14)
Br21 Pt2 N45 C44 -42.6(15)
Br22 Pt2 N45 C44 -20(8)
Br24 Pt2 N45 C44 49.6(14)
C3 Pt2 N45 C40 135(3)
C4 Pt2 N45 C40 62(14)
N31 Pt2 N45 C40 -42.2(16)
Br23 Pt2 N45 C40 48.6(16)
Br21 Pt2 N45 C40 134.5(16)
Br22 Pt2 N45 C40 157(6)
Br24 Pt2 N45 C40 -133.3(15)
